data_2010374
loop_
_publ_author_name
'Goetz-Grandmont, G.J.'
'Tayeb, A.'
'Matt, D.'
'Brunette, J.-P.'
'Toupet, L.'

_publ_section_title
;
 Folding onto Copper(II) of a Flexible Bis-Chelating
 4-Acyl-pyrazol-5-olate
;
_journal_issue 1
_journal_name_full 'Acta Crystallographica Section C'
_journal_page_first 53
_journal_page_last 57
_journal_paper_doi 10.1107/S0108270194008024
_journal_volume 51
_journal_year 1995
_chemical_formula_sum 'C30 H32 Cu N4 O4'
_chemical_formula_weight 576.2
_space_group_IT_number 2
_symmetry_cell_setting triclinic
_symmetry_space_group_name_Hall '-P 1'
_symmetry_space_group_name_H-M 'P -1'
_atom_type_scat_source IntTabIV
_cell_angle_alpha 98.82(5)
_cell_angle_beta 112.57(5)
_cell_angle_gamma 101.15(3)
_cell_formula_units_Z 4
_cell_length_a 12.955(4)
_cell_length_b 14.217(6)
_cell_length_c 16.494(9)
_cell_measurement_reflns_used 25
_cell_measurement_temperature 120
_cell_measurement_theta_max 25
_cell_measurement_theta_min 1
_cell_volume 2664(2)
_diffrn_measurement_device 'Enraf-Nonius CAD-4'
_diffrn_measurement_method \w/2\q
_diffrn_radiation_type MoK\a
_diffrn_radiation_wavelength 0.71073
_diffrn_reflns_av_R_equivalents 0.037
_diffrn_reflns_limit_h_max 14
_diffrn_reflns_limit_h_min 0
_diffrn_reflns_limit_k_max 15
_diffrn_reflns_limit_k_min -15
_diffrn_reflns_limit_l_max 17
_diffrn_reflns_limit_l_min -17
_diffrn_reflns_number 8749
_diffrn_reflns_theta_max 25
_diffrn_standards_decay_% 0.4
_diffrn_standards_interval_time 60
_diffrn_standards_number 3
_exptl_absorpt_coefficient_mu 0.862
_exptl_absorpt_correction_type none
_exptl_crystal_colour 'Dark green'
_exptl_crystal_density_diffrn 1.436
_exptl_crystal_description Plate
_exptl_crystal_size_max 0.35
_exptl_crystal_size_mid 0.25
_exptl_crystal_size_min 0.05
_refine_diff_density_max 0.36
_refine_diff_density_min 0.10
_refine_ls_extinction_method none
_refine_ls_goodness_of_fit_obs 2.841
_refine_ls_hydrogen_treatment noref
_refine_ls_number_parameters 698
_refine_ls_number_reflns 4218
_refine_ls_R_factor_obs 0.082
_refine_ls_shift/esd_max 0.21
_refine_ls_structure_factor_coef F
_refine_ls_weighting_details 'w = 1/[\s^2^(I) + (0.04F~o~^2^)^2^]'
_refine_ls_weighting_scheme calc
_refine_ls_wR_factor_obs 0.072
_reflns_number_observed 4218
_reflns_number_total 4218
_reflns_observed_criterion I>3\s(I)
_cod_data_source_file hr1021.cif
_cod_data_source_block hr1021_structure_1_of_1
_cod_depositor_comments
;
The following automatic conversions were performed:

'_refine_ls_weighting_scheme' value 'w = 1/[\s^2^(I) +
(0.04F~o~^2^)^2^]' was changed to 'calc'. New tag
'_refine_ls_weighting_details' was created. The value of the new tag
was set to 'w = 1/[\s^2^(I) + (0.04F~o~^2^)^2^]'.

Automatic conversion script
Id: cif_fix_values 3143 2015-03-26 13:38:13Z robertas 
;
_cod_original_formula_sum 'C30 H32 N4 O4 Cu1'
_cod_database_code 2010374

loop_
_symmetry_equiv_pos_as_xyz
x,y,z
-x,-y,-z

loop_
_atom_site_label
_atom_site_fract_x
_atom_site_fract_y
_atom_site_fract_z
Cu1 -.07878(9) -.08622(8) -.09760(8)
O1 -.1210(5) .0161(5) -.0355(4)
O2 -.1261(5) -.1805(5) -.0387(4)
O3 -.0430(5) -.1918(5) -.1621(4)
O4 -.0520(5) .0021(5) -.1680(4)
N1 -.2486(6) .0562(2) .0226(5)
N2 -.3193(6) .0137(6) .0610(5)
N3 .0430(6) .0534(6) -.2551(5)
N4 .1031(6) .0170(7) -.3031(5)
C1 -.1941(7) -.0080(7) -.0036(6)
C2 -.2321(7) -.0970(7) .0186(6)
C3 -.1957(7) -.1814(7) -.0007(7)
C4 -.2374(9) -.2763(8) .0209(8)
C5 -.1771(9) -.3542(8) .0030(10)
C6 -.2150(10) -.4030(10) -.0920(10)
C7A -.161(2) -.479(2) -.1420(10)
C7B -.112(2) -.4520(10) -.0810(10)
C8A -.193(2) -.502(2) -.246(2)
C8B -.140(2) -.500(2) -.1810(10)
C9 -.1290(10) -.4200(10) -.2530(10)
C10 -.0010(10) -.3674(9) -.2133(9)
C11 .0303(9) -.2817(8) -.2515(7)
C12 .0051(8) -.1861(8) -.2160(7)
C13 .0369(8) -.0997(7) -.2402(7)
C14 .0035(8) -.0149(8) -.2157(6)
C15 -.3704(9) -.1409(9) .0986(7)
C16 -.3070(8) -.0782(8) .0593(7)
C17 -.2478(8) .1530(7) .0106(7)
C18 -.1815(8) .2003(7) -.0283(7)
C19 -.1870(10) .2927(9) -.0380(9)
C20 -.2550(10) .3425(9) -.0100(10)
C21 -.3207(9) .2955(9) .0283(9)
C22 -.3178(8) .2007(8) .0383(7)
C23 .1570(10) -.1313(9) -.3362(8)
C24 .0981(8) -.0735(8) -.2921(7)
C25 .0301(9) .1503(8) -.2560(7)
C26 -.0397(9) .1864(8) -.2213(7)
C27 -.0520(10) .2800(10) -.2260(10)
C28 .0070(10) .3381(9) -.2624(9)
C29 .0790(10) .3031(9) -.2955(8)
C30 .0894(9) .2092(8) -.2931(7)
H4A -.320 -.303 -.015
H4B -.225 -.263 .084
H5A -.189 -.406 .033
H5B -.095 -.323 .029
H6A -.220 -.356 -.132
H6B -.291 -.451 -.121
H9A -.176 -.373 -.255
H9B -.157 -.455 -.317
H10A .041 -.415 -.218
H10B .025 -.342 -.147
H11A -.012 -.302 -.316
H11B .113 -.266 -.238
H15A -.414 -.104 .121
H15B -.424 -.199 .054
H15C -.318 -.160 .148
H18 -.132 .168 -.048
H19 -.140 .326 -.065
H20 -.257 .409 -.019
H21 -.369 .328 .048
H22 -.365 .167 .065
H23A .192 -.093 -.367
H23B .219 -.149 -.290
H23C .104 -.191 -.378
H26 -.082 .145 -.195
H27 -.104 .305 -.205
H28 -.001 .404 -.265
H29 .121 .344 -.321
H30 .139 .184 -.317
Cu2 -.43670(10) -.54240(10) -.41560(10)
O11 -.4521(7) -.4379(6) -.3367(5)
O12 -.4927(7) -.6438(6) -.3664(5)
O13 -.4001(7) -.6438(6) -.4835(5)
O14 -.3721(6) -.4409(6) -.4616(5)
N11 -.4993(8) -.3817(7) -.2196(6)
N12 -.5415(7) -.4189(7) -.1605(6)
N13 -.2318(9) -.3770(7) -.5084(7)
N14 -.1631(9) -.4119(8) -.5486(7)
C31 -.4880(10) -.4556(9) -.2781(8)
C32 -.5251(9) -.5440(8) -.2567(7)
C33 -.5260(10) -.6383(9) -.3036(7)
C34 -.5640(10) -.7330(9) -.2801(8)
C35A -.472(2) -.760(2) -.232(2)
C35B -.5380(10) -.8290(10) -.3230(10)
C36A -.376(2) -.770(2) -.2690(10)
C36B -.414(2) -.8340(10) -.2860(10)
C37A -.427(2) -.851(2) -.354(2)
C37B -.399(2) -.927(2) -.3440(10)
C38A -.333(2) -.872(2) -.382(2)
C38B -.423(2) -.924(2) -.4440(10)
C39 -.3130(10) -.8210(10) -.4361(9)
C40 -.3620(10) -.8181(9) -.5351(8)
C41 -.3060(10) -.7284(9) -.5555(8)
C42 -.3310(10) -.6340(9) -.5201(8)
C43 -.2760(10) -.5409(9) -.5268(8)
C44 -.3000(10) -.4523(9) -.4954(8)
C45 -.5978(9) -.5786(8) -.1294(7)
C46 -.5573(8) -.5167(8) -.1840(7)
C47 -.4731(8) -.2776(8) -.2133(7)
C48 -.3902(8) -.2316(8) -.2375(7)
C49 -.3653(9) -.1293(8) -.2274(7)
C50 -.4272(9) -.0757(8) -.1951(7)
C51 -.5110(9) -.1226(8) -.1728(7)
C52 -.5344(9) -.2234(9) -.1810(8)
C53 -.1330(10) -.5680(10) -.6030(10)
C54 -.1940(10) -.5100(10) -.5603(9)
C55 -.2200(10) -.2722(8) -.4864(7)
C56 -.2765(9) -.2336(8) -.4399(7)
C57 -.2628(8) -.1308(8) -.4220(7)
C58 -.1950(9) -.0710(7) -.4513(7)
C59 -.1370(10) -.1121(9) -.4965(8)
C60 -.1490(10) -.2127(8) -.5139(8)
H34A -.647 -.747 -.297
H34B -.527 -.721 -.214
H39A -.231 -.822 -.424
H39B -.303 -.752 -.406
H40A -.444 -.823 -.555
H40B -.358 -.878 -.570
H41A -.327 -.739 -.620
H41B -.221 -.719 -.527
H45A -.613 -.538 -.085
H45B -.668 -.630 -.168
H45C -.540 -.609 -.098
H48 -.348 -.270 -.260
H49 -.305 -.095 -.243
H50 -.409 -.004 -.187
H51 -.553 -.084 -.151
H52 -.593 -.257 -.164
H53A -.078 -.527 -.616
H53B -.090 -.604 -.561
H53C -.188 -.617 -.656
H56 -.324 -.276 -.419
H57 -.303 -.101 -.390
H58 -.187 .000 -.440
H59 -.087 -.070 -.515
H60 -.107 -.242 -.544

loop_
_geom_angle_atom_site_label_1
_geom_angle_atom_site_label_2
_geom_angle_atom_site_label_3
_geom_angle
_geom_angle_publ_flag
O1 Cu1 O2 92.3(3) yes
O2 Cu1 O3 86.6(3) yes
O3 Cu1 O4 93.3(3) yes
O4 Cu1 O1 87.5(3) yes
Cu1 O1 C1 119.5(7) yes
Cu1 O2 C3 129.5(7) yes
O1 C1 C2 131.0(10) yes
O2 C3 C2 121.0(10) yes
C1 C2 C3 122.0(10) yes
Cu1 O4 C14 120.4(7) yes
Cu1 O3 C12 127.7(8) yes
O4 C14 C13 131.0(10) yes
O3 C12 C13 123.0(10) yes
C12 C13 C14 121.0(10) yes
O1 Cu1 O1* 84.7(4) yes
O1 Cu1 O3 177.7(3) no
O2 Cu1 O4 172.5(3) no
O11 Cu2 O12 94.1(4) yes
O12 Cu2 O13 86.5(4) yes
O13 Cu2 O14 92.4(4) yes
O14 Cu2 O11 86.7(4) yes
Cu2 O11 C31 120.8(9) yes
Cu2 O12 C33 130.6(9) yes
O11 C31 C32 132.0(10) yes
O12 C33 C32 120.0(10) yes
C31 C32 C33 122.0(10) yes
Cu2 O14 C44 121.5(9) yes
Cu2 O13 C42 128.8(9) yes
O14 C44 C43 129.0(10) yes
O13 C42 C43 123.0(10) yes
C42 C43 C44 122.0(10) yes
O14 Cu2 O14' 87.6(5) yes
O13 Cu2 O12 172.4(6) no
O12 Cu2 O14 177.0(6) no
N2 N1 C1 112.2(9) no
N2 N1 C17 118.4(9) no
C1 N1 C17 129.3(9) no
N1 N2 C16 105.0(9) no
N4 N3 C14 112.0(9) no
N4 N3 C25 117.7(9) no
C14 N3 C25 130.0(10) no
N3 N4 C24 103.8(9) no
N12 N11 C31 112.0(10) no
N12 N11 C47 120.0(10) no
C31 N11 C47 128.0(10) no
N11 N12 C46 104.6(9) no
N14 N13 C44 111.0(10) no
N14 N13 C55 119.0(10) no
C44 N13 C55 130.0(10) no
N13 N14 C54 104.0(10) no
O1 C1 N1 123.0(10) no
N1 C1 C2 106.0(10) no
C1 C2 C16 105.9(9) no
C3 C2 C16 132.0(10) no
O2 C3 C4 117.0(10) no
C2 C3 C4 122.0(10) no
C3 C4 C5 113.0(10) no
C3 C4 H4A 110.0(10) no
C3 C4 H4B 110.0(10) no
C5 C4 H4A 109.0(10) no
C5 C4 H4B 109.0(10) no
C4 C5 C6 116.0(10) no
C4 C5 H5A 110(2) no
C4 C5 H5B 109(2) no
C6 C5 H5A 107(2) no
C6 C5 H5B 108(2) no
C5 C6 C7A 132(2) no
C5 C6 C7B 99(2) no
C5 C6 H6A 113.0(10) no
C5 C6 H6B 116(2) no
C7A C6 C7B 33.0(10) no
C7A C6 H6A 97(2) no
C7A C6 H6B 91(2) no
C7B C6 H6A 112(2) no
C7B C6 H6B 114.0(10) no
C6 C7A C7B 68(2) no
C6 C7A C8A 124(2) no
C6 C7A C8B 156(4) no
C7B C7A C8A 155(3) no
C7B C7A C8B 124(4) no
C8A C7A C8B 37(3) no
C6 C7B C7A 79(3) no
C6 C7B C8B 103(2) no
C7A C7B C8B 26(2) no
C7A C8A C8B 29(2) no
C7A C8A C9 102(2) no
C7A C8A H9A 96(2) no
C7A C8A H9B 140(2) no
C8B C8A C9 98(3) no
C8B C8A H9A 108(3) no
C8B C8A H9B 128(3) no
C9 C8A H9A 31.0(10) no
C9 C8A H9B 38.0(10) no
C7A C8B C7B 30(3) no
C7A C8B C8A 114(4) no
C7A C8B C9 114(3) no
C7B C8B C8A 141(3) no
C7B C8B C9 118(2) no
C8A C8B C9 48(2) no
C8A C9 C8B 34.0(10) no
C8A C9 C10 135(2) no
C8B C9 C10 104(2) no
C8B C9 H9A 114(2) no
C8B C9 H9B 114(2) no
C10 C9 H9A 112.0(10) no
C10 C9 H9B 110(2) no
C9 C10 C11 115(2) no
C9 C10 H10A 109.0(10) no
C9 C10 H10B 107.0(10) no
C11 C10 H10A 112.0(10) no
C11 C10 H10B 108.0(10) no
C10 C11 C12 115.0(10) no
C10 C11 H11A 108.0(10) no
C10 C11 H11B 110.0(10) no
C12 C11 H11A 109.0(10) no
C12 C11 H11B 108.0(10) no
O3 C12 C11 116.0(10) no
C11 C12 C13 121.0(10) no
C12 C13 C24 133.0(10) no
C14 C13 C24 105.0(10) no
O4 C14 N3 123.0(10) no
N3 C14 C13 106.0(10) no
C16 C15 H15A 109.0(10) no
C16 C15 H15B 111.0(10) no
C16 C15 H15C 111.0(10) no
N2 C16 C2 111.0(10) no
N2 C16 C15 117.0(10) no
C2 C16 C15 131.0(10) no
N1 C17 C18 122.0(10) no
N1 C17 C22 118.0(10) no
C18 C17 C22 120.0(10) no
C17 C18 C19 119.0(10) no
C17 C18 H18 121.0(10) no
C19 C18 H18 121.0(10) no
C18 C19 C20 123.0(10) no
C18 C19 H19 119.0(10) no
C20 C19 H19 119.0(10) no
C19 C20 C21 119.0(10) no
C19 C20 H20 120.0(10) no
C21 C20 H20 121.0(10) no
C20 C21 C22 120.0(10) no
C20 C21 H21 120.0(10) no
C22 C21 H21 121.0(10) no
C17 C22 C21 121.0(10) no
C17 C22 H22 120.0(10) no
C21 C22 H22 120.0(10) no
C24 C23 H23A 112.0(10) no
C24 C23 H23B 110.0(10) no
C24 C23 H23C 111.0(10) no
N4 C24 C13 113.0(10) no
N4 C24 C23 116.0(10) no
C13 C24 C23 131.0(10) no
N3 C25 C26 121.0(10) no
N3 C25 C30 119.0(10) no
C26 C25 C30 120.0(10) no
C25 C26 C27 119.0(10) no
C25 C26 H26 120.0(10) no
C27 C26 H26 121.0(10) no
C26 C27 C28 121.0(10) no
C26 C27 H27 120(2) no
C28 C27 H27 119(2) no
C27 C28 C29 120.0(10) no
C27 C28 H28 120(2) no
C29 C28 H28 120(2) no
C28 C29 C30 119.0(10) no
C28 C29 H29 120.0(10) no
C30 C29 H29 120.0(10) no
C25 C30 C29 121.0(10) no
C25 C30 H30 120.0(10) no
C29 C30 H30 120.0(10) no
O11 C31 N11 122.0(10) no
N11 C31 C32 106.0(10) no
C31 C32 C46 106.0(10) no
C33 C32 C46 132.0(10) no
O12 C33 C34 117.0(10) no
C32 C33 C34 122.0(10) no
C33 C34 C35A 110(2) no
C33 C34 C35B 117.0(10) no
C33 C34 H34A 108.0(10) no
C33 C34 H34B 108.0(10) no
C35A C34 C35B 60(2) no
C35A C34 H34A 142(2) no
C35A C34 H34B 54(2) no
C35B C34 H34A 109.0(10) no
C35B C34 H34B 108.0(10) no
C34 C35A C35B 69(2) no
C34 C35A C36A 120(3) no
C34 C35A C36B 120(3) no
C35B C35A C36A 76(2) no
C35B C35A C36B 56(2) no
C36A C35A C36B 31.0(10) no
C34 C35B C35A 51.0(10) no
C34 C35B C36A 93.0(10) no
C34 C35B C36B 118(2) no
C34 C35B C37A 135(2) no
C35A C35B C36A 55(2) no
C35A C35B C36B 71(2) no
C35A C35B C37A 102(2) no
C36A C35B C36B 27.0(10) no
C36A C35B C37A 48.0(10) no
C36B C35B C37A 36.0(10) no
C35A C36A C35B 49.0(10) no
C35A C36A C36B 83(3) no
C35A C36A C37A 111(2) no
C35B C36A C36B 52(2) no
C35B C36A C37A 62(2) no
C36B C36B C37A 43(2) no
C35A C36B C35B 54(2) no
C35A C36B C36A 66(2) no
C35A C35B C37A 131(3) no
C35A C36B C37B 161(2) no
C35B C36B C36A 101(3) no
C35B C36B C37A 86(3) no
C35B C36B C37B 112(2) no
C36A C36B C37A 102(3) no
C36A C36B C37B 132(3) no
C37A C36B C37B 49(2) no
C35B C37A C36A 70(2) no
C35B C37A C36B 58(2) no
C35B C37A C37B 118(3) no
C35B C37A C38A 135(2) no
C35B C37A C38B 179(3) no
C36A C37A C36B 35(2) no
C36A C37A C37B 115(3) no
C36A C37A C38A 154(3) no
C36A C37A C38B 111(2) no
C36B C37A C37B 90(3) no
C36B C37A C38A 152(3) no
C36B C37A C38B 123(3) no
C37B C37A C38A 62(2) no
C37B C37A C38B 62(2) no
C38A C37A C38B 44(2) no
C36B C37B C37A 41(2) no
C36B C37B C38A 115(2) no
C36B C37B C38B 97(2) no
C37A C37B C38A 74(2) no
C37A C37B C38B 70(2) no
C38A C37B C38B 47(2) no
C37A C38A C37B 44.0(10) no
C37A C38A C38B 61(2) no
C37A C38A C39 87(2) no
C37B C38A C38B 61(2) no
C37B C38A C39 106(2) no
C38B C38A C39 47(2) no
C37A C38B C37B 49(2) no
C37A C38B C38A 76(2) no
C37A C38B C39 115(3) no
C37B C38B C38A 72(2) no
C37B C38B C39 158(3) no
C38A C38B C39 91(3) no
C38A C39 C38B 42(2) no
C38A C39 C40 99(2) no
C38A C39 H39A 125(2) no
C38A C39 H39B 123(2) no
C38B C39 C40 141(3) no
C38B C39 H39A 102(2) no
C38B C39 H39B 104(2) no
C40 C39 H39A 101.0(10) no
C40 C39 H39B 100.0(10) no
C39 C40 C41 116.0(10) no
C39 C40 H40A 107.0(10) no
C39 C40 H40B 108.0(10) no
C41 C40 H40A 109.0(10) no
C41 C40 H40B 111.0(10) no
C40 C41 C42 114.0(10) no
C40 C41 H41A 111.0(10) no
C40 C41 H41B 108.0(10) no
C42 C41 H41A 110.0(10) no
C42 C41 H41B 109.0(10) no
O13 C42 C41 116.0(10) no
C41 C42 C43 121.0(10) no
C42 C43 C54 134.0(10) no
C44 C43 C54 105.0(10) no
O14 C44 N13 124.0(10) no
N13 C44 C43 107.0(10) no
C46 C45 H45A 111.0(10) no
C46 C45 H45B 111.0(10) no
C46 C45 H45C 111.0(10) no
N12 C46 C32 111.0(10) no
N12 C46 C45 118.0(10) no
C32 C46 C45 131.0(10) no
N11 C47 C48 122.0(10) no
N11 C47 C52 118.0(10) no
C48 C47 C52 120.0(10) no
C47 C48 C49 119.0(10) no
C47 C48 H48 120.0(10) no
C49 C48 H48 120.0(10) no
C48 C49 C50 120.0(10) no
C48 C49 H49 120.0(10) no
C50 C49 H49 120.0(10) no
C49 C50 C51 120.0(10) no
C49 C50 H50 119.0(10) no
C51 C50 H50 120.0(10) no
C50 C51 C52 120.0(10) no
C50 C51 H51 119.0(10) no
C52 C51 H51 121.0(10) no
C47 C52 C51 120.0(10) no
C47 C52 H52 119.0(10) no
C51 C52 H52 121.0(10) no
C54 C53 H53A 113.0(10) no
C58 C59 H59 120.0(10) no
C60 C59 H59 120.0(10) no
C55 C60 C59 119.0(10) no
N14 C54 C43 113.0(10) no
N14 C54 C53 116.0(10) no
C43 C54 C53 131.0(10) no
N13 C55 C56 121.0(10) no
N13 C55 C60 117.0(10) no
C56 C55 C60 122.0(10) no
C55 C56 C57 118.0(10) no
C55 C56 H56 121.0(10) no
C57 C56 H56 121.0(10) no
C56 C57 C58 120.0(10) no
C56 C57 H57 120.0(10) no
C58 C57 H57 119.0(10) no
C57 C58 C59 120.0(10) no
C57 C58 H58 120.0(10) no
C59 C58 H58 120.0(10) no
C58 C59 C60 121.0(10) no
C54 C53 H53B 111(2) no
C54 C53 H53C 111(2) no
C55 C60 H60 120.0(10) no
C59 C60 H60 121.0(10) no

loop_
_geom_bond_atom_site_label_1
_geom_bond_atom_site_label_2
_geom_bond_site_symmetry_1
_geom_bond_site_symmetry_2
_geom_bond_distance
_geom_bond_publ_flag
Cu1 O1 . . 1.936(7) yes
Cu1 O2 . . 1.912(8) yes
Cu1 O3 . . 1.939(8) yes
Cu1 O4 . . 1.907(8) yes
O1 C1 . . 1.270(10) yes
C1 C2 . . 1.420(10) yes
C2 C3 . . 1.41(2) yes
C3 O2 . . 1.280(10) yes
C1 N1 . . 1.370(10) yes
N1 N2 . . 1.400(10) yes
N2 C16 . . 1.340(10) yes
C16 C2 . . 1.42(2) yes
C15 C16 . . 1.48(2) yes
N1 C17 . . 1.420(10) yes
O3 C12 . . 1.270(10) yes
C12 C13 . . 1.38(2) yes
C13 C14 . . 1.41(2) yes
C14 O4 . . 1.280(10) yes
C14 N3 . . 1.370(10) yes
N3 N4 . . 1.420(10) yes
N4 C24 . . 1.32(2) yes
C24 C13 . . 1.42(2) yes
C24 C23 . . 1.51(2) yes
N3 C25 . . 1.42(2) yes
Cu1 O1* . . 2.546(8) yes
Cu2 O11 . . 1.914(9) yes
Cu2 O12 . . 1.910(10) yes
Cu2 O13 . . 1.932(9) yes
Cu2 O14 . . 1.928(9) yes
O11 C31 . . 1.26(2) yes
C31 C32 . . 1.40(2) yes
C32 C33 . . 1.44(2) yes
C33 O12 . . 1.260(10) yes
C31 N11 . . 1.38(2) yes
N11 N12 . . 1.410(10) yes
N12 C46 . . 1.34(2) yes
C46 C32 . . 1.44(2) yes
C45 C46 . . 1.51(2) yes
N11 C47 . . 1.43(2) yes
O13 C42 . . 1.25(2) yes
C42 C43 . . 1.42(2) yes
C43 C44 . . 1.42(2) yes
C44 O14 . . 1.28(2) yes
C44 N13 . . 1.35(2) yes
N13 N14 . . 1.41(2) yes
N14 C54 . . 1.34(2) yes
C54 C43 . . 1.41(2) yes
C53 C54 . . 1.51(2) yes
N13 C55 . . 1.44(2) yes
Cu2 O14* . . 2.463(9) yes
C3 C4 . . 1.50(2) no
C4 C5 . . 1.53(2) no
C4 H4A . . 0.970(10) no
C4 H4B . . 0.970(10) no
C5 C6 . . 1.46(3) no
C5 H5A . . 0.97(2) no
C5 H5B . . 0.960(10) no
C6 C7A . . 1.66(3) no
C6 C7B . . 1.57(3) no
C6 H6A . . 1.00(2) no
C6 H6B . . 0.97(2) no
C7A C7B . . 0.93(3) no
C7A C8A . . 1.56(4) no
C7A C8B . . 0.83(3) no
C7B C8B . . 1.56(4) no
C8A C8B . . 1.02(3) no
C8A C9 . . 1.34(3) no
C8A H9A . . 1.85(3) no
C8A H9B . . 1.61(3) no
C8B C9 . . 1.80(4) no
C9 C10 . . 1.51(2) no
C9 H9A . . 0.98(2) no
C9 H9B . . 0.99(2) no
C10 C11 . . 1.51(2) no
C10 H10A . . 0.960(10) no
C10 H10B . . 0.99(2) no
C11 C12 . . 1.54(2) no
C11 H11A . . 0.960(10) no
C11 H11B . . 0.970(10) no
C15 H15A . . 0.970(10) no
C15 H15B . . 0.950(10) no
C15 H15C . . 0.950(10) no
C17 C18 . . 1.39(2) no
C17 C22 . . 1.40(2) no
C18 C19 . . 1.36(2) no
C18 H18 . . 0.970(10) no
C19 C20 . . 1.40(2) no
C19 H19 . . 0.980(10) no
C20 C21 . . 1.37(2) no
C20 H20 . . 0.980(10) no
C21 C22 . . 1.39(2) no
C21 H21 . . 0.960(10) no
C22 H22 . . 0.980(10) no
C23 H23A . . 0.950(10) no
C23 H23B . . 0.97(2) no
C23 H23C . . 0.950(10) no
C25 C26 . . 1.38(2) no
C25 C30 . . 1.39(2) no
C26 C27 . . 1.37(2) no
C26 H26 . . 0.980(10) no
C27 C28 . . 1.37(2) no
C27 H27 . . 0.98(2) no
C28 C29 . . 1.38(2) no
C28 H28 . . 0.97(2) no
C29 C30 . . 1.37(2) no
C29 H29 . . 0.970(10) no
C30 H30 . . 0.970(10) no
C32 C46 . . 1.44(2) no
C33 C34 . . 1.50(2) no
C34 C35A . . 1.32(3) no
C34 C35B . . 1.59(2) no
C34 H34A . . 0.970(10) no
C34 H34B . . 0.97(2) no
C35A C35B . . 1.48(4) no
C35A C36A . . 1.59(4) no
C35A C36B . . 1.73(4) no
C35B C36A . . 1.89(3) no
C35B C36B . . 1.51(3) no
C35B C37A . . 1.77(4) no
C36A C36B . . 0.88(3) no
C36A C37A . . 1.50(4) no
C36B C37A . . 1.04(3) no
C36B C37B . . 1.60(3) no
C37A C37B . . 1.22(4) no
C37A C38B . . 1.69(4) no
C37A C38A . . 1.52(4) no
C37B C38B . . 1.56(3) no
C37B C38A . . 1.43(4) no
C38A C38B . . 1.20(4) no
C38B C39 . . 1.79(3) no
C38A C39 . . 1.30(3) no
C39 C40 . . 1.52(2) no
C39 H39A . . 1.00(2) no
C39 H39B . . 1.00(2) no
C40 C41 . . 1.49(2) no
C40 H40A . . 0.970(10) no
C40 H40B . . 0.980(10) no
C41 C42 . . 1.53(2) no
C41 H41A . . 0.960(10) no
C41 H41B . . 0.99(2) no
C45 H45A . . 0.960(10) no
C45 H45B . . 0.960(10) no
C45 H45C . . 0.960(10) no
C47 C48 . . 1.37(2) no
C47 C52 . . 1.39(2) no
C48 C49 . . 1.40(2) no
C48 H48 . . 0.970(10) no
C49 C50 . . 1.40(2) no
C49 H49 . . 0.970(10) no
C50 C51 . . 1.36(2) no
C50 H50 . . 0.970(10) no
C51 C52 . . 1.38(2) no
C51 H51 . . 0.970(10) no
C52 H52 . . 0.980(10) no
C53 H53A . . 0.95(2) no
C53 H53B . . 0.99(2) no
C53 H53C . . 0.96(2) no
C55 C56 . . 1.38(2) no
C55 C60 . . 1.38(2) no
C56 C57 . . 1.41(2) no
C56 H56 . . 0.970(10) no
C57 C58 . . 1.37(2) no
C57 H57 . . 0.970(10) no
C58 C59 . . 1.38(2) no
C58 H58 . . 0.970(10) no
C59 C60 . . 1.38(2) no
C59 H59 . . 0.970(10) no
C60 H60 . . 0.980(10) no

loop_
_geom_torsion_atom_site_label_1
_geom_torsion_atom_site_label_2
_geom_torsion_atom_site_label_3
_geom_torsion_atom_site_label_4
_geom_torsion
_geom_torsion_publ_flag
O1 Cu1 O2 C3 21.0(9) yes
O4 Cu1 O3 C12 13.0(9) yes
N2 N1 C17 C22 0(2) yes
N4 N3 C25 C30 -8(2) yes
O11 Cu2 O12 C33 0(2) yes
O14 Cu2 O13 C42 17.0(10) yes
N12 N11 C47 C52 -28(2) yes
N14 N13 C55 C60 6(2) yes
